data_9015897
loop_
_publ_author_name
'Golobic, A.'
'Skapin, S. D.'
'Suvorov, D.'
'Meden, A.'

_publ_section_title
;
 Solving Structural Problems of Ceramic Materials
;
_journal_issue 3
_journal_name_full 'Croatica Chemica Acta'
_journal_page_first 435
_journal_page_last 446
_journal_volume 77
_journal_year 2004
_chemical_compound_source Synthetic
_chemical_formula_sum 'La0.924 Nb1.228 O6 Ti0.772'
_chemical_name_common 'Compound 2'
_chemical_name_mineral Aeschynite-(La)
_space_group_IT_number 62
_symmetry_space_group_name_Hall '-P 2ac 2n'
_symmetry_space_group_name_H-M 'P n m a'
_cell_angle_alpha 90
_cell_angle_beta 90
_cell_angle_gamma 90
_cell_length_a 10.96305
_cell_length_b 7.58996
_cell_length_c 5.46833
_cell_formula_units_Z 4
_cell_volume 455.015
_database_code_amcsd 0018960
_exptl_crystal_density_diffrn 5.480
_cod_original_formula_sum 'La.924 (Nb1.228 Ti.772) O6'
_cod_database_code 9015897

loop_
_space_group_symop_operation_xyz
x,y,z
x,1/2-y,z
-x,1/2+y,-z
1/2-x,1/2+y,1/2+z
1/2+x,1/2-y,1/2-z
1/2+x,y,1/2-z
1/2-x,-y,1/2+z
-x,-y,-z

loop_
_atom_site_label
_atom_site_fract_x
_atom_site_fract_y
_atom_site_fract_z
_atom_site_occupancy
_atom_site_U_iso_or_equiv
La 0.45841 0.75000 0.04006 0.92400 0.00174
Nb 0.64392 0.50523 0.46320 0.61400 0.00458
Ti 0.64392 0.50523 0.46320 0.38600 0.00458
O1 0.47580 0.46320 0.27120 1.00000 0.00165
O2 0.29040 0.94450 -0.13280 1.00000 0.00165
O3 0.35580 0.75000 0.45690 1.00000 0.00165
O4 0.62460 0.75000 0.35190 1.00000 0.00165

loop_
_cod_related_entry_id
_cod_related_entry_database
_cod_related_entry_code
1 AMCSD 0018960
